data_7011793
loop_
_publ_author_name
'Bobicz, Dorota'
'Kristiansson, Olof'
'Persson, Ingmar'

_publ_section_title
;
 Reactivity of five- and six-coordinated solvates. A complex formation
 and crystallographic study of the nickel(II) bromide and iodide
 systems in dimethyl sulfoxide and N,N'-dimethylpropyleneurea
;
_journal_coden_ASTM JCSDAA
_journal_issue 22
_journal_name_full 'Journal of the Chemical Society, Dalton Transactions'
_journal_page_first 4201
_journal_page_last 4205
_journal_paper_doi 10.1039/b204128f
_journal_year 2002
_chemical_formula_sum 'C12 H24 Br2 N4 Ni O2'
_chemical_formula_weight 474.88
_chemical_name_systematic
; 
bis(dimethylpropylene-urea)dibromonickel(II)
;
_space_group_IT_number 14
_symmetry_cell_setting monoclinic
_symmetry_space_group_name_Hall '-P 2ybc'
_symmetry_space_group_name_H-M 'P 1 21/c 1'
_atom_sites_solution_hydrogens geom
_atom_sites_solution_primary direct
_atom_sites_solution_secondary difmap
_audit_creation_method SHELXL-97
_cell_angle_alpha 90.00
_cell_angle_beta 93.968(9)
_cell_angle_gamma 90.00
_cell_formula_units_Z 4
_cell_length_a 8.021(4)
_cell_length_b 8.554(5)
_cell_length_c 26.606(14)
_cell_measurement_reflns_used 12015
_cell_measurement_temperature 295(2)
_cell_measurement_theta_max 27.00
_cell_measurement_theta_min 1.50
_cell_volume 1821.1(17)
_computing_cell_refinement 'Bruker SMART and SAINT (1998b)'
_computing_data_collection 'Bruker SMART (1998b)'
_computing_data_reduction 'Bruker SAINT (1998b)'
_computing_molecular_graphics 'Bruker SHELXTL (1998a)'
_computing_publication_material 'Bruker SHELXTL (1998a)'
_computing_structure_refinement 'Bruker SHELXTL (1998a)'
_computing_structure_solution 'Bruker SHELXTL (1998a)'
_diffrn_ambient_temperature 295(2)
_diffrn_measured_fraction_theta_full 0.965
_diffrn_measured_fraction_theta_max 0.965
_diffrn_measurement_device_type
;
Bruker SMART diffractometer with CCD area detector 
;
_diffrn_measurement_method 'omega scans'
_diffrn_radiation_monochromator graphite
_diffrn_radiation_source 'fine-focus sealed tube'
_diffrn_radiation_type MoK\a
_diffrn_radiation_wavelength 0.71073
_diffrn_reflns_av_R_equivalents 0.0503
_diffrn_reflns_av_sigmaI/netI 0.0740
_diffrn_reflns_limit_h_max 10
_diffrn_reflns_limit_h_min -10
_diffrn_reflns_limit_k_max 10
_diffrn_reflns_limit_k_min -10
_diffrn_reflns_limit_l_max 34
_diffrn_reflns_limit_l_min -15
_diffrn_reflns_number 10858
_diffrn_reflns_theta_full 27.50
_diffrn_reflns_theta_max 27.50
_diffrn_reflns_theta_min 2.50
_diffrn_standards_decay_%
;
Neglible as determined from a repetition of the first 50
frames at the end of the experiment
;
_exptl_absorpt_coefficient_mu 5.462
_exptl_absorpt_correction_T_max 0.4946
_exptl_absorpt_correction_T_min 0.4397
_exptl_absorpt_correction_type empirical
_exptl_absorpt_process_details SADABS
_exptl_crystal_colour green
_exptl_crystal_density_diffrn 1.732
_exptl_crystal_density_method 'not measured'
_exptl_crystal_description block
_exptl_crystal_F_000 952
_exptl_crystal_size_max 0.18
_exptl_crystal_size_mid 0.16
_exptl_crystal_size_min 0.15
_refine_diff_density_max 0.571
_refine_diff_density_min -0.683
_refine_diff_density_rms 0.088
_refine_ls_extinction_coef 0.0148(5)
_refine_ls_extinction_expression Fc^*^=kFc[1+0.001xFc^2^\l^3^/sin(2\q)]^-1/4^
_refine_ls_extinction_method SHELXL
_refine_ls_goodness_of_fit_ref 0.855
_refine_ls_hydrogen_treatment mixed
_refine_ls_matrix_type full
_refine_ls_number_parameters 191
_refine_ls_number_reflns 4040
_refine_ls_number_restraints 0
_refine_ls_restrained_S_all 0.855
_refine_ls_R_factor_all 0.0687
_refine_ls_R_factor_gt 0.0382
_refine_ls_shift/su_max 0.001
_refine_ls_shift/su_mean 0.000
_refine_ls_structure_factor_coef Fsqd
_refine_ls_weighting_details 'calc w=1/[\s^2^(Fo^2^)+(0.0435P)^2^+0.0000P] where P=(Fo^2^+2Fc^2^)/3'
_refine_ls_weighting_scheme calc
_refine_ls_wR_factor_gt 0.0866
_refine_ls_wR_factor_ref 0.0900
_reflns_number_gt 2270
_reflns_number_total 4040
_reflns_threshold_expression >2sigma(I)
_cod_data_source_file b204128f.txt
_cod_data_source_block bis(dimethylpropyleneurea)dibromonickel(II)
_cod_depositor_comments
;
The following automatic conversions were performed:
'_symmetry_cell_setting' value 'Monoclinic' changed to 'monoclinic'
according to '/home/saulius/struct/CIF-dictionaries/cif_core.dic'
dictionary named 'cif_core.dic' version 2.4.1 from 2010-06-29.

Automatic conversion script
Id: cif_fix_enum 1527 2010-12-29 10:47:43Z saulius 
;
_cod_original_cell_volume 1821.1(16)
_cod_original_sg_symbol_H-M P2(1)/c
_cod_database_code 7011793

loop_
_symmetry_equiv_pos_as_xyz
'x, y, z'
'-x, y+1/2, -z+1/2'
'-x, -y, -z'
'x, -y-1/2, z-1/2'

loop_
_atom_site_label
_atom_site_type_symbol
_atom_site_fract_x
_atom_site_fract_y
_atom_site_fract_z
_atom_site_U_iso_or_equiv
_atom_site_adp_type
_atom_site_occupancy
_atom_site_symmetry_multiplicity
_atom_site_calc_flag
_atom_site_refinement_flags
_atom_site_disorder_assembly
_atom_site_disorder_group
Ni1 Ni 0.32159(6) 0.30566(6) 0.379279(16) 0.04380(17) Uani 1 1 d . . .
Br1 Br 0.30971(7) 0.03328(5) 0.394608(18) 0.0727(2) Uani 1 1 d . . .
Br2 Br 0.55953(6) 0.44759(6) 0.356903(17) 0.06453(18) Uani 1 1 d . . .
O1 O 0.2393(3) 0.3913(3) 0.44062(9) 0.0506(7) Uani 1 1 d . . .
O11 O 0.1575(3) 0.3645(3) 0.32502(9) 0.0529(7) Uani 1 1 d . . .
N1 N 0.3096(4) 0.2679(4) 0.51442(11) 0.0493(9) Uani 1 1 d . . .
N2 N 0.0337(4) 0.2915(4) 0.48497(11) 0.0478(8) Uani 1 1 d . . .
N11 N 0.1817(4) 0.5831(4) 0.27794(12) 0.0542(9) Uani 1 1 d . . .
N12 N 0.2410(4) 0.3387(4) 0.24591(11) 0.0471(8) Uani 1 1 d . . .
C1 C 0.1953(5) 0.3167(4) 0.47901(13) 0.0419(9) Uani 1 1 d . . .
C2 C -0.0303(6) 0.2264(6) 0.52998(15) 0.0609(12) Uani 1 1 d . . .
H2A H -0.0802 0.1253 0.5221 0.073 Uiso 1 1 calc R . .
H2B H -0.1172 0.2943 0.5412 0.073 Uiso 1 1 calc R . .
C3 C 0.1009(7) 0.2080(8) 0.57093(19) 0.097(2) Uani 1 1 d . . .
H1A H 0.1068 0.3037 0.5905 0.116 Uiso 1 1 calc R . .
H1B H 0.0675 0.1250 0.5930 0.116 Uiso 1 1 calc R . .
C4 C 0.2643(6) 0.1733(6) 0.55609(17) 0.0743(15) Uani 1 1 d . . .
H3A H 0.2694 0.0639 0.5467 0.089 Uiso 1 1 calc R . .
H3B H 0.3447 0.1902 0.5845 0.089 Uiso 1 1 calc R . .
C5 C -0.0913(6) 0.3271(5) 0.44383(16) 0.0658(13) Uani 1 1 d . . .
H7A H -0.2006 0.3021 0.4541 0.099 Uiso 1 1 calc R . .
H7B H -0.0689 0.2663 0.4147 0.099 Uiso 1 1 calc R . .
H7C H -0.0863 0.4363 0.4357 0.099 Uiso 1 1 calc R . .
C6 C 0.4884(5) 0.2829(6) 0.50835(17) 0.0694(14) Uani 1 1 d . . .
H6A H 0.5501 0.2416 0.5376 0.104 Uiso 1 1 calc R . .
H6B H 0.5161 0.3912 0.5044 0.104 Uiso 1 1 calc R . .
H6C H 0.5166 0.2257 0.4791 0.104 Uiso 1 1 calc R . .
C11 C 0.1945(5) 0.4292(5) 0.28395(14) 0.0444(10) Uani 1 1 d . . .
C12 C 0.3036(6) 0.4051(6) 0.20135(15) 0.0661(13) Uani 1 1 d . . .
H12A H 0.2865 0.3323 0.1735 0.079 Uiso 1 1 calc R . .
H12B H 0.4227 0.4243 0.2070 0.079 Uiso 1 1 calc R . .
C13 C 0.2148(7) 0.5555(6) 0.18848(17) 0.0753(15) Uani 1 1 d . . .
H13A H 0.2647 0.6045 0.1603 0.090 Uiso 1 1 calc R . .
H13B H 0.0985 0.5339 0.1784 0.090 Uiso 1 1 calc R . .
C14 C 0.2247(6) 0.6648(5) 0.23242(18) 0.0690(14) Uani 1 1 d . . .
H14A H 0.3370 0.7068 0.2373 0.083 Uiso 1 1 calc R . .
H14B H 0.1483 0.7514 0.2257 0.083 Uiso 1 1 calc R . .
C15 C 0.2620(6) 0.1719(5) 0.25376(17) 0.0657(13) Uani 1 1 d . . .
H15A H 0.2948 0.1241 0.2233 0.099 Uiso 1 1 calc R . .
H15B H 0.1583 0.1273 0.2628 0.099 Uiso 1 1 calc R . .
H15C H 0.3467 0.1539 0.2804 0.099 Uiso 1 1 calc R . .
C16 C 0.1519(8) 0.6791(6) 0.32144(19) 0.0918(18) Uani 1 1 d . . .
H16A H 0.1446 0.7869 0.3115 0.138 Uiso 1 1 calc R . .
H16B H 0.2423 0.6661 0.3467 0.138 Uiso 1 1 calc R . .
H16C H 0.0491 0.6478 0.3349 0.138 Uiso 1 1 calc R . .

loop_
_atom_site_aniso_label
_atom_site_aniso_U_11
_atom_site_aniso_U_22
_atom_site_aniso_U_33
_atom_site_aniso_U_23
_atom_site_aniso_U_13
_atom_site_aniso_U_12
Ni1 0.0423(3) 0.0549(3) 0.0345(3) 0.0056(2) 0.0048(2) -0.0005(3)
Br1 0.0966(4) 0.0524(3) 0.0688(3) 0.0071(2) 0.0027(3) -0.0006(3)
Br2 0.0440(3) 0.0866(4) 0.0634(3) 0.0163(2) 0.0064(2) -0.0116(3)
O1 0.0568(19) 0.0575(16) 0.0385(14) 0.0064(13) 0.0116(13) 0.0047(15)
O11 0.0362(17) 0.083(2) 0.0391(15) 0.0032(14) 0.0001(12) 0.0056(15)
N1 0.035(2) 0.070(2) 0.0429(18) 0.0083(17) 0.0010(15) 0.0044(18)
N2 0.034(2) 0.067(2) 0.0420(18) 0.0051(16) 0.0014(15) 0.0048(18)
N11 0.055(2) 0.056(2) 0.049(2) -0.0055(18) -0.0119(17) 0.0128(19)
N12 0.046(2) 0.058(2) 0.0378(18) -0.0043(15) 0.0004(15) 0.0027(17)
C1 0.049(3) 0.045(2) 0.032(2) -0.0024(17) 0.0032(18) 0.003(2)
C2 0.047(3) 0.080(3) 0.057(3) 0.013(2) 0.008(2) -0.007(3)
C3 0.076(4) 0.152(6) 0.065(3) 0.051(3) 0.022(3) 0.028(4)
C4 0.060(3) 0.101(4) 0.062(3) 0.031(3) 0.000(2) 0.003(3)
C5 0.050(3) 0.080(3) 0.066(3) 0.011(2) -0.013(2) 0.009(3)
C6 0.040(3) 0.099(4) 0.068(3) 0.005(3) 0.002(2) -0.011(3)
C11 0.028(2) 0.067(3) 0.037(2) -0.006(2) -0.0075(17) 0.002(2)
C12 0.068(3) 0.089(4) 0.042(2) -0.004(2) 0.009(2) -0.002(3)
C13 0.083(4) 0.093(4) 0.049(3) 0.020(3) -0.001(2) -0.016(3)
C14 0.060(3) 0.062(3) 0.082(4) 0.010(3) -0.010(3) -0.002(3)
C15 0.065(3) 0.066(3) 0.065(3) -0.012(2) 0.001(2) 0.008(3)
C16 0.107(5) 0.084(4) 0.080(4) -0.022(3) -0.020(3) 0.029(3)

loop_
_atom_type_symbol
_atom_type_description
_atom_type_scat_dispersion_real
_atom_type_scat_dispersion_imag
_atom_type_scat_source
C C 0.0033 0.0016 'International Tables Vol C Tables 4.2.6.8 and 6.1.1.4'
H H 0.0000 0.0000 'International Tables Vol C Tables 4.2.6.8 and 6.1.1.4'
N N 0.0061 0.0033 'International Tables Vol C Tables 4.2.6.8 and 6.1.1.4'
O O 0.0106 0.0060 'International Tables Vol C Tables 4.2.6.8 and 6.1.1.4'
Ni Ni 0.3393 1.1124 'International Tables Vol C Tables 4.2.6.8 and 6.1.1.4'
Br Br -0.2901 2.4595 'International Tables Vol C Tables 4.2.6.8 and 6.1.1.4'

loop_
_geom_angle_atom_site_label_1
_geom_angle_atom_site_label_2
_geom_angle_atom_site_label_3
_geom_angle
_geom_angle_site_symmetry_1
_geom_angle_site_symmetry_3
_geom_angle_publ_flag
O1 Ni1 O11 105.83(12) . . ?
O1 Ni1 Br1 101.88(8) . . ?
O11 Ni1 Br1 110.37(9) . . ?
O1 Ni1 Br2 110.09(9) . . ?
O11 Ni1 Br2 101.27(9) . . ?
Br1 Ni1 Br2 126.11(3) . . ?
C1 O1 Ni1 127.8(2) . . ?
C11 O11 Ni1 124.0(2) . . ?
C1 N1 C4 121.4(4) . . ?
C1 N1 C6 121.8(3) . . ?
C4 N1 C6 115.9(3) . . ?
C1 N2 C2 124.3(3) . . ?
C1 N2 C5 119.9(3) . . ?
C2 N2 C5 115.8(4) . . ?
C11 N11 C16 118.7(4) . . ?
C11 N11 C14 123.6(4) . . ?
C16 N11 C14 116.9(4) . . ?
C11 N12 C12 121.6(4) . . ?
C11 N12 C15 119.5(3) . . ?
C12 N12 C15 117.7(3) . . ?
O1 C1 N2 120.1(3) . . ?
O1 C1 N1 120.5(4) . . ?
N2 C1 N1 119.4(3) . . ?
N2 C2 C3 112.2(4) . . ?
C4 C3 C2 116.2(4) . . ?
C3 C4 N1 112.5(4) . . ?
O11 C11 N11 120.7(4) . . ?
O11 C11 N12 119.1(4) . . ?
N11 C11 N12 120.1(4) . . ?
N12 C12 C13 109.9(4) . . ?
C14 C13 C12 111.1(4) . . ?
N11 C14 C13 110.3(4) . . ?

loop_
_geom_bond_atom_site_label_1
_geom_bond_atom_site_label_2
_geom_bond_distance
_geom_bond_site_symmetry_2
_geom_bond_publ_flag
Ni1 O1 1.946(3) . ?
Ni1 O11 1.951(3) . ?
Ni1 Br1 2.3684(14) . ?
Ni1 Br2 2.3724(11) . ?
O1 C1 1.274(4) . ?
O11 C11 1.278(4) . ?
N1 C1 1.335(5) . ?
N1 C4 1.440(5) . ?
N1 C6 1.460(5) . ?
N2 C1 1.335(5) . ?
N2 C2 1.447(5) . ?
N2 C5 1.464(5) . ?
N11 C11 1.330(5) . ?
N11 C16 1.452(6) . ?
N11 C14 1.460(6) . ?
N12 C11 1.347(5) . ?
N12 C12 1.436(5) . ?
N12 C15 1.450(5) . ?
C2 C3 1.470(7) . ?
C3 C4 1.426(7) . ?
C12 C13 1.498(6) . ?
C13 C14 1.495(6) . ?

loop_
_cod_changelog_entry_id
_cod_changelog_entry_author
_cod_changelog_entry_date
_cod_changelog_entry_text
1 'Vaitkus, Antanas' 2022-05-06T19:40:00+03:00 'Updated bibliographic information.'
